data_4073506
loop_
_publ_author_name
'Field, Leslie D.'
'Magill, Alison M.'
'Shearer, Timothy K.'
'Dalgarno, Scott J.'
'Turner, Peter'

_publ_section_title
;
 Mono- and Bis-acetylidoruthenium(II) Complexes by Controlled Metathesis
 of Methylruthenium Complexes with Acetylenes
;
_journal_issue 19
_journal_name_full Organometallics
_journal_page_first 4776
_journal_paper_doi 10.1021/om7004063
_journal_volume 26
_journal_year 2007
_chemical_formula_sum 'C19 H44 P4 Ru'
_chemical_formula_weight 497.49
_chemical_name_systematic
; 
 ? 
;
_space_group_IT_number 2
_symmetry_cell_setting triclinic
_symmetry_Int_Tables_number 2
_symmetry_space_group_name_Hall '-P 1'
_symmetry_space_group_name_H-M 'P -1'
_atom_sites_solution_hydrogens geom
_atom_sites_solution_primary direct
_atom_sites_solution_secondary difmap
_audit_creation_method SHELXL-97
_cell_angle_alpha 79.873(2)
_cell_angle_beta 79.755(2)
_cell_angle_gamma 70.210(2)
_cell_formula_units_Z 2
_cell_length_a 9.4092(3)
_cell_length_b 9.6418(3)
_cell_length_c 15.5081(5)
_cell_measurement_reflns_used 7141
_cell_measurement_temperature 150(2)
_cell_measurement_theta_max 39.23
_cell_measurement_theta_min 2.48
_cell_volume 1292.53(7)
_computing_cell_refinement 'SAINT (Bruker-Nonius,2003)'
_computing_data_collection 'APEX (Bruker-Nonius,2003)'
_computing_data_reduction 'SAINT and XPREP (Bruker-Nonius 2003)'
_computing_molecular_graphics
;
  xtal 3.6 (Hall,du Boulay, D.J. & Olthof-Hazekamp, R. 1999)
  ORTEPII  (Johnson,C.K., 1976). 
  WinGX (Farrugia, 1999)
;
_computing_structure_refinement 'SHELXL-97 (Sheldrick, 1997)'
_computing_structure_solution 'SIR97 (Altomare, et. al. 1997)'
_diffrn_ambient_temperature 150(2)
_diffrn_crystal_treatment
;
attached with Exxon Paratone N, to a short length 
of fibre supported on a thin piece of copper wire 
inserted in a copper mounting pin.  The crystal was 
quenched in a cold nitrogen gas stream from an 
Oxford Cryosystems Cryostream. 
;
_diffrn_measured_fraction_theta_full 0.994
_diffrn_measured_fraction_theta_max 0.874
_diffrn_measurement_device_type APEXII-FR591
_diffrn_measurement_method \w+\f
_diffrn_radiation_monochromator graphite
_diffrn_radiation_source 'rotating anode'
_diffrn_radiation_type MoK\a
_diffrn_radiation_wavelength 0.71073
_diffrn_reflns_av_R_equivalents 0.0186
_diffrn_reflns_av_sigmaI/netI 0.0213
_diffrn_reflns_limit_h_max 16
_diffrn_reflns_limit_h_min -15
_diffrn_reflns_limit_k_max 14
_diffrn_reflns_limit_k_min -15
_diffrn_reflns_limit_l_max 27
_diffrn_reflns_limit_l_min -27
_diffrn_reflns_number 44221
_diffrn_reflns_theta_full 30.00
_diffrn_reflns_theta_max 39.88
_diffrn_reflns_theta_min 2.83
_diffrn_standards_decay_% 0
_diffrn_standards_number 0
_exptl_absorpt_coefficient_mu 0.855
_exptl_absorpt_correction_T_max 1.00
_exptl_absorpt_correction_T_min 0.891
_exptl_absorpt_correction_type multi-scan
_exptl_absorpt_process_details
;
SADABS  (Bruker-AXS, 2003)
;
_exptl_crystal_colour blue
_exptl_crystal_density_diffrn 1.278
_exptl_crystal_density_method 'not measured'
_exptl_crystal_description plate
_exptl_crystal_F_000 524
_exptl_crystal_size_max 0.278
_exptl_crystal_size_mid 0.235
_exptl_crystal_size_min 0.050
_refine_diff_density_max 0.807
_refine_diff_density_min -0.752
_refine_diff_density_rms 0.074
_refine_ls_extinction_method none
_refine_ls_goodness_of_fit_ref 1.166
_refine_ls_hydrogen_treatment constr
_refine_ls_matrix_type full
_refine_ls_number_parameters 229
_refine_ls_number_reflns 13885
_refine_ls_number_restraints 0
_refine_ls_restrained_S_all 1.166
_refine_ls_R_factor_all 0.0286
_refine_ls_R_factor_gt 0.0220
_refine_ls_shift/su_max 0.002
_refine_ls_shift/su_mean 0.000
_refine_ls_structure_factor_coef Fsqd
_refine_ls_weighting_details 'calc w=1/[\s^2^(Fo^2^)+(0.02P)^2^+0.2P] where P=(Fo^2^+2Fc^2^)/3'
_refine_ls_weighting_scheme calc
_refine_ls_wR_factor_gt 0.0535
_refine_ls_wR_factor_ref 0.0552
_reflns_number_gt 11857
_reflns_number_total 13885
_reflns_threshold_expression >2sigma(I)
_cod_data_source_file om7004063-file002.cif
_cod_data_source_block ldf05pt7
_cod_depositor_comments
;
The following automatic conversions were performed:
'_atom_site_symetry_multiplicity' tag replaced with
'_atom_site_symmetry_multiplicity'.

Automatic conversion script
Id: cif_correct_tags 1440 2010-10-19 06:21:57Z saulius 

The following automatic conversions were performed:

'_symmetry_cell_setting' value 'Triclinic' changed to 'triclinic'
according to /home/saulius/struct/CIF-dictionaries/cif_core.dic
dictionary named 'cif_core.dic' version 2.4.1 from 2010-06-29.

Automatic conversion script
Id: cif_fix_values 1715 2011-07-08 13:25:40Z adriana 
;
_cod_original_sg_symbol_Hall '-P 1        '
_cod_original_sg_symbol_H-M 'P -1        '
_cod_database_code 4073506

loop_
_symmetry_equiv_pos_as_xyz
'x, y, z'
'-x, -y, -z'

loop_
_atom_site_label
_atom_site_type_symbol
_atom_site_fract_x
_atom_site_fract_y
_atom_site_fract_z
_atom_site_U_iso_or_equiv
_atom_site_adp_type
_atom_site_occupancy
_atom_site_symmetry_multiplicity
_atom_site_calc_flag
_atom_site_refinement_flags
Ru1 Ru 0.263159(7) 0.151590(7) 0.220628(4) 0.01501(2) Uani 1 1 d .
P1 P 0.13081(3) 0.13562(3) 0.114431(16) 0.02548(5) Uani 1 1 d .
P2 P 0.32742(3) 0.33071(3) 0.119344(15) 0.02195(4) Uani 1 1 d .
P3 P 0.38261(2) 0.18160(3) 0.329262(14) 0.01879(4) Uani 1 1 d .
P4 P 0.20445(3) -0.03125(3) 0.322674(16) 0.02144(4) Uani 1 1 d .
C1 C 0.47012(11) -0.01227(11) 0.16098(7) 0.02733(18) Uani 1 1 d .
H1A H 0.4857 0.0170 0.0971 0.041 Uiso 1 1 calc R
H1B H 0.4572 -0.1108 0.1725 0.041 Uiso 1 1 calc R
H1C H 0.5588 -0.0152 0.1871 0.041 Uiso 1 1 calc R
C2 C 0.07035(9) 0.30781(10) 0.27308(5) 0.01951(14) Uani 1 1 d .
C3 C -0.04230(10) 0.40175(11) 0.30371(6) 0.02467(16) Uani 1 1 d .
C4 C -0.17983(12) 0.51646(12) 0.33813(8) 0.0337(2) Uani 1 1 d .
C5 C -0.2814(2) 0.5866(3) 0.26639(15) 0.1099(11) Uani 1 1 d .
H5A H -0.2291 0.6392 0.2183 0.165 Uiso 1 1 calc R
H5B H -0.3763 0.6571 0.2907 0.165 Uiso 1 1 calc R
H5C H -0.3045 0.5091 0.2437 0.165 Uiso 1 1 calc R
C6 C -0.1374(2) 0.63247(19) 0.37260(16) 0.0795(7) Uani 1 1 d .
H6A H -0.0761 0.5853 0.4210 0.119 Uiso 1 1 calc R
H6B H -0.2302 0.7084 0.3942 0.119 Uiso 1 1 calc R
H6C H -0.0785 0.6789 0.3249 0.119 Uiso 1 1 calc R
C7 C -0.2708(2) 0.4454(2) 0.41456(13) 0.0717(6) Uani 1 1 d .
H7A H -0.2979 0.3683 0.3940 0.108 Uiso 1 1 calc R
H7B H -0.3638 0.5217 0.4356 0.108 Uiso 1 1 calc R
H7C H -0.2088 0.4009 0.4629 0.108 Uiso 1 1 calc R
C8 C -0.07205(13) 0.15901(19) 0.14004(9) 0.0491(4) Uani 1 1 d .
H8A H -0.1181 0.1841 0.0851 0.074 Uiso 1 1 calc R
H8B H -0.1210 0.2392 0.1771 0.074 Uiso 1 1 calc R
H8C H -0.0862 0.0663 0.1717 0.074 Uiso 1 1 calc R
C9 C 0.19811(14) -0.02564(15) 0.05381(8) 0.0415(3) Uani 1 1 d .
H9A H 0.1923 -0.1143 0.0944 0.062 Uiso 1 1 calc R
H9B H 0.3039 -0.0398 0.0273 0.062 Uiso 1 1 calc R
H9C H 0.1342 -0.0094 0.0072 0.062 Uiso 1 1 calc R
C10 C 0.13058(17) 0.28909(16) 0.02440(8) 0.0446(3) Uani 1 1 d .
H10A H 0.1129 0.2627 -0.0308 0.054 Uiso 1 1 calc R
H10B H 0.0473 0.3800 0.0396 0.054 Uiso 1 1 calc R
C11 C 0.28299(16) 0.31820(14) 0.01054(7) 0.0387(3) Uani 1 1 d .
H11A H 0.2769 0.4122 -0.0289 0.046 Uiso 1 1 calc R
H11B H 0.3637 0.2364 -0.0171 0.046 Uiso 1 1 calc R
C12 C 0.22686(14) 0.52585(11) 0.13121(8) 0.0354(2) Uani 1 1 d .
H12A H 0.2505 0.5499 0.1847 0.053 Uiso 1 1 calc R
H12B H 0.1169 0.5445 0.1356 0.053 Uiso 1 1 calc R
H12C H 0.2591 0.5881 0.0796 0.053 Uiso 1 1 calc R
C13 C 0.52551(13) 0.32804(14) 0.09595(8) 0.0387(3) Uani 1 1 d .
H13A H 0.5396 0.3908 0.0402 0.058 Uiso 1 1 calc R
H13B H 0.5924 0.2259 0.0911 0.058 Uiso 1 1 calc R
H13C H 0.5508 0.3659 0.1439 0.058 Uiso 1 1 calc R
C14 C 0.35012(13) 0.36669(12) 0.35722(8) 0.0324(2) Uani 1 1 d .
H14A H 0.3874 0.3583 0.4137 0.049 Uiso 1 1 calc R
H14B H 0.2409 0.4215 0.3622 0.049 Uiso 1 1 calc R
H14C H 0.4047 0.4199 0.3109 0.049 Uiso 1 1 calc R
C15 C 0.58926(11) 0.10273(13) 0.32819(7) 0.0305(2) Uani 1 1 d .
H15A H 0.6400 0.1484 0.2758 0.046 Uiso 1 1 calc R
H15B H 0.6204 -0.0048 0.3268 0.046 Uiso 1 1 calc R
H15C H 0.6181 0.1223 0.3814 0.046 Uiso 1 1 calc R
C16 C 0.31196(12) 0.09022(12) 0.43464(6) 0.02689(18) Uani 1 1 d .
H16A H 0.3805 0.0758 0.4793 0.032 Uiso 1 1 calc R
H16B H 0.2090 0.1529 0.4568 0.032 Uiso 1 1 calc R
C17 C 0.30637(12) -0.05954(12) 0.41924(7) 0.02950(19) Uani 1 1 d .
H17A H 0.2528 -0.1032 0.4722 0.035 Uiso 1 1 calc R
H17B H 0.4110 -0.1287 0.4081 0.035 Uiso 1 1 calc R
C18 C 0.00762(12) 0.00260(14) 0.37480(8) 0.0352(2) Uani 1 1 d .
H18A H -0.0570 0.0074 0.3306 0.053 Uiso 1 1 calc R
H18B H -0.0279 0.0969 0.3997 0.053 Uiso 1 1 calc R
H18C H 0.0023 -0.0783 0.4220 0.053 Uiso 1 1 calc R
C19 C 0.24961(16) -0.22177(13) 0.29962(9) 0.0410(3) Uani 1 1 d .
H19A H 0.2334 -0.2852 0.3547 0.061 Uiso 1 1 calc R
H19B H 0.3563 -0.2580 0.2736 0.061 Uiso 1 1 calc R
H19C H 0.1834 -0.2244 0.2582 0.061 Uiso 1 1 calc R

loop_
_atom_site_aniso_label
_atom_site_aniso_U_11
_atom_site_aniso_U_22
_atom_site_aniso_U_33
_atom_site_aniso_U_23
_atom_site_aniso_U_13
_atom_site_aniso_U_12
Ru1 0.01336(2) 0.01499(3) 0.01569(3) -0.00318(2) -0.00121(2) -0.00291(2)
P1 0.02036(10) 0.03318(13) 0.02443(10) -0.01307(9) -0.00491(8) -0.00474(9)
P2 0.02252(10) 0.01996(10) 0.01921(9) 0.00142(7) -0.00067(7) -0.00428(8)
P3 0.01794(9) 0.02045(10) 0.01870(8) -0.00108(7) -0.00453(7) -0.00659(7)
P4 0.02134(9) 0.01788(10) 0.02497(10) -0.00284(8) 0.00134(8) -0.00814(7)
C1 0.0215(4) 0.0241(4) 0.0314(4) -0.0077(3) 0.0017(3) -0.0012(3)
C2 0.0176(3) 0.0193(3) 0.0207(3) -0.0045(3) -0.0023(2) -0.0038(3)
C3 0.0205(3) 0.0233(4) 0.0272(4) -0.0070(3) -0.0014(3) -0.0021(3)
C4 0.0235(4) 0.0305(5) 0.0397(5) -0.0134(4) 0.0014(4) 0.0025(4)
C5 0.0694(12) 0.1262(19) 0.0753(13) -0.0254(13) -0.0282(11) 0.0604(13)
C6 0.0554(9) 0.0509(9) 0.1363(18) -0.0604(11) 0.0206(11) -0.0146(7)
C7 0.0567(9) 0.0636(10) 0.0867(12) -0.0335(9) 0.0412(9) -0.0217(8)
C8 0.0217(4) 0.0815(10) 0.0517(7) -0.0376(7) -0.0055(4) -0.0112(5)
C9 0.0388(6) 0.0497(7) 0.0424(6) -0.0294(6) -0.0040(5) -0.0111(5)
C10 0.0538(8) 0.0470(7) 0.0326(5) -0.0008(5) -0.0249(5) -0.0078(6)
C11 0.0539(7) 0.0393(6) 0.0192(4) 0.0017(4) -0.0066(4) -0.0117(5)
C12 0.0435(6) 0.0191(4) 0.0357(5) 0.0025(4) -0.0002(4) -0.0051(4)
C13 0.0284(5) 0.0387(6) 0.0436(6) 0.0090(5) 0.0029(4) -0.0144(4)
C14 0.0384(5) 0.0283(5) 0.0369(5) -0.0087(4) -0.0108(4) -0.0135(4)
C15 0.0199(4) 0.0398(6) 0.0314(4) 0.0002(4) -0.0083(3) -0.0088(4)
C16 0.0296(4) 0.0337(5) 0.0179(3) 0.0003(3) -0.0040(3) -0.0120(4)
C17 0.0315(5) 0.0277(5) 0.0266(4) 0.0072(3) -0.0049(3) -0.0105(4)
C18 0.0258(4) 0.0395(6) 0.0393(5) -0.0015(4) 0.0061(4) -0.0158(4)
C19 0.0502(7) 0.0222(5) 0.0510(7) -0.0085(5) 0.0059(5) -0.0163(5)

loop_
_atom_type_symbol
_atom_type_description
_atom_type_scat_dispersion_real
_atom_type_scat_dispersion_imag
_atom_type_scat_source
C C 0.0033 0.0016 'International Tables Vol C Tables 4.2.6.8 and 6.1.1.4'
H H 0.0000 0.0000 'International Tables Vol C Tables 4.2.6.8 and 6.1.1.4'
P P 0.1023 0.0942 'International Tables Vol C Tables 4.2.6.8 and 6.1.1.4'
Ru Ru -1.2594 0.8363 'International Tables Vol C Tables 4.2.6.8 and 6.1.1.4'

loop_
_geom_angle_atom_site_label_1
_geom_angle_atom_site_label_2
_geom_angle_atom_site_label_3
_geom_angle
C2 Ru1 C1 178.50(4)
C2 Ru1 P2 91.22(3)
C1 Ru1 P2 87.42(3)
C2 Ru1 P1 89.51(2)
C1 Ru1 P1 89.74(3)
P2 Ru1 P1 84.281(10)
C2 Ru1 P3 86.74(2)
C1 Ru1 P3 93.99(3)
P2 Ru1 P3 94.943(9)
P1 Ru1 P3 176.162(8)
C2 Ru1 P4 89.86(3)
C1 Ru1 P4 91.52(3)
P2 Ru1 P4 178.676(9)
P1 Ru1 P4 96.504(10)
P3 Ru1 P4 84.344(9)
C8 P1 C9 101.46(6)
C8 P1 C10 101.16(7)
C9 P1 C10 101.81(6)
C8 P1 Ru1 120.04(4)
C9 P1 Ru1 120.47(4)
C10 P1 Ru1 108.91(4)
C12 P2 C13 101.82(6)
C12 P2 C11 101.36(6)
C13 P2 C11 102.94(6)
C12 P2 Ru1 119.30(4)
C13 P2 Ru1 119.77(4)
C11 P2 Ru1 109.07(4)
C14 P3 C15 100.67(5)
C14 P3 C16 101.44(5)
C15 P3 C16 102.11(5)
C14 P3 Ru1 120.16(4)
C15 P3 Ru1 121.50(4)
C16 P3 Ru1 107.94(3)
C19 P4 C18 100.00(6)
C19 P4 C17 101.56(6)
C18 P4 C17 101.69(5)
C19 P4 Ru1 122.95(4)
C18 P4 Ru1 118.59(4)
C17 P4 Ru1 108.95(3)
Ru1 C1 H1A 109.5
Ru1 C1 H1B 109.5
H1A C1 H1B 109.5
Ru1 C1 H1C 109.5
H1A C1 H1C 109.5
H1B C1 H1C 109.5
C3 C2 Ru1 178.95(9)
C2 C3 C4 178.33(11)
C3 C4 C5 109.64(11)
C3 C4 C6 110.73(10)
C5 C4 C6 110.90(17)
C3 C4 C7 110.01(11)
C5 C4 C7 107.45(16)
C6 C4 C7 108.05(13)
C4 C5 H5A 109.5
C4 C5 H5B 109.5
H5A C5 H5B 109.5
C4 C5 H5C 109.5
H5A C5 H5C 109.5
H5B C5 H5C 109.5
C4 C6 H6A 109.5
C4 C6 H6B 109.5
H6A C6 H6B 109.5
C4 C6 H6C 109.5
H6A C6 H6C 109.5
H6B C6 H6C 109.5
C4 C7 H7A 109.5
C4 C7 H7B 109.5
H7A C7 H7B 109.5
C4 C7 H7C 109.5
H7A C7 H7C 109.5
H7B C7 H7C 109.5
P1 C8 H8A 109.5
P1 C8 H8B 109.5
H8A C8 H8B 109.5
P1 C8 H8C 109.5
H8A C8 H8C 109.5
H8B C8 H8C 109.5
P1 C9 H9A 109.5
P1 C9 H9B 109.5
H9A C9 H9B 109.5
P1 C9 H9C 109.5
H9A C9 H9C 109.5
H9B C9 H9C 109.5
C11 C10 P1 109.72(8)
C11 C10 H10A 109.7
P1 C10 H10A 109.7
C11 C10 H10B 109.7
P1 C10 H10B 109.7
H10A C10 H10B 108.2
C10 C11 P2 107.88(8)
C10 C11 H11A 110.1
P2 C11 H11A 110.1
C10 C11 H11B 110.1
P2 C11 H11B 110.1
H11A C11 H11B 108.4
P2 C12 H12A 109.5
P2 C12 H12B 109.5
H12A C12 H12B 109.5
P2 C12 H12C 109.5
H12A C12 H12C 109.5
H12B C12 H12C 109.5
P2 C13 H13A 109.5
P2 C13 H13B 109.5
H13A C13 H13B 109.5
P2 C13 H13C 109.5
H13A C13 H13C 109.5
H13B C13 H13C 109.5
P3 C14 H14A 109.5
P3 C14 H14B 109.5
H14A C14 H14B 109.5
P3 C14 H14C 109.5
H14A C14 H14C 109.5
H14B C14 H14C 109.5
P3 C15 H15A 109.5
P3 C15 H15B 109.5
H15A C15 H15B 109.5
P3 C15 H15C 109.5
H15A C15 H15C 109.5
H15B C15 H15C 109.5
C17 C16 P3 108.55(6)
C17 C16 H16A 110.0
P3 C16 H16A 110.0
C17 C16 H16B 110.0
P3 C16 H16B 110.0
H16A C16 H16B 108.4
C16 C17 P4 108.64(7)
C16 C17 H17A 110.0
P4 C17 H17A 110.0
C16 C17 H17B 110.0
P4 C17 H17B 110.0
H17A C17 H17B 108.3
P4 C18 H18A 109.5
P4 C18 H18B 109.5
H18A C18 H18B 109.5
P4 C18 H18C 109.5
H18A C18 H18C 109.5
H18B C18 H18C 109.5
P4 C19 H19A 109.5
P4 C19 H19B 109.5
H19A C19 H19B 109.5
P4 C19 H19C 109.5
H19A C19 H19C 109.5
H19B C19 H19C 109.5

loop_
_geom_bond_atom_site_label_1
_geom_bond_atom_site_label_2
_geom_bond_distance
Ru1 C2 2.0682(8)
Ru1 C1 2.2213(8)
Ru1 P2 2.2871(3)
Ru1 P1 2.2881(2)
Ru1 P3 2.2914(2)
Ru1 P4 2.2989(3)
P1 C8 1.8227(12)
P1 C9 1.8269(11)
P1 C10 1.8470(14)
P2 C12 1.8230(11)
P2 C13 1.8267(11)
P2 C11 1.8420(11)
P3 C14 1.8226(10)
P3 C15 1.8306(10)
P3 C16 1.8420(9)
P4 C19 1.8251(11)
P4 C18 1.8277(10)
P4 C17 1.8513(11)
C1 H1A 0.9800
C1 H1B 0.9800
C1 H1C 0.9800
C2 C3 1.2213(11)
C3 C4 1.4749(12)
C4 C5 1.511(2)
C4 C6 1.512(2)
C4 C7 1.535(2)
C5 H5A 0.9800
C5 H5B 0.9800
C5 H5C 0.9800
C6 H6A 0.9800
C6 H6B 0.9800
C6 H6C 0.9800
C7 H7A 0.9800
C7 H7B 0.9800
C7 H7C 0.9800
C8 H8A 0.9800
C8 H8B 0.9800
C8 H8C 0.9800
C9 H9A 0.9800
C9 H9B 0.9800
C9 H9C 0.9800
C10 C11 1.524(2)
C10 H10A 0.9900
C10 H10B 0.9900
C11 H11A 0.9900
C11 H11B 0.9900
C12 H12A 0.9800
C12 H12B 0.9800
C12 H12C 0.9800
C13 H13A 0.9800
C13 H13B 0.9800
C13 H13C 0.9800
C14 H14A 0.9800
C14 H14B 0.9800
C14 H14C 0.9800
C15 H15A 0.9800
C15 H15B 0.9800
C15 H15C 0.9800
C16 C17 1.5238(15)
C16 H16A 0.9900
C16 H16B 0.9900
C17 H17A 0.9900
C17 H17B 0.9900
C18 H18A 0.9800
C18 H18B 0.9800
C18 H18C 0.9800
C19 H19A 0.9800
C19 H19B 0.9800
C19 H19C 0.9800

loop_
_geom_torsion_atom_site_label_1
_geom_torsion_atom_site_label_2
_geom_torsion_atom_site_label_3
_geom_torsion_atom_site_label_4
_geom_torsion
C2 Ru1 P1 C8 -33.19(7)
C1 Ru1 P1 C8 148.11(7)
P2 Ru1 P1 C8 -124.46(7)
P3 Ru1 P1 C8 -45.95(17)
P4 Ru1 P1 C8 56.61(7)
C2 Ru1 P1 C9 -160.53(6)
C1 Ru1 P1 C9 20.77(6)
P2 Ru1 P1 C9 108.20(6)
P3 Ru1 P1 C9 -173.29(14)
P4 Ru1 P1 C9 -70.73(6)
C2 Ru1 P1 C10 82.55(5)
C1 Ru1 P1 C10 -96.15(6)
P2 Ru1 P1 C10 -8.72(5)
P3 Ru1 P1 C10 69.79(15)
P4 Ru1 P1 C10 172.35(5)
C2 Ru1 P2 C12 11.37(6)
C1 Ru1 P2 C12 -169.25(6)
P1 Ru1 P2 C12 100.76(5)
P3 Ru1 P2 C12 -75.47(5)
P4 Ru1 P2 C12 -132.8(4)
C2 Ru1 P2 C13 137.63(6)
C1 Ru1 P2 C13 -42.98(6)
P1 Ru1 P2 C13 -132.98(5)
P3 Ru1 P2 C13 50.80(5)
P4 Ru1 P2 C13 -6.6(4)
C2 Ru1 P2 C11 -104.29(5)
C1 Ru1 P2 C11 75.09(5)
P1 Ru1 P2 C11 -14.90(5)
P3 Ru1 P2 C11 168.87(5)
P4 Ru1 P2 C11 111.5(4)
C2 Ru1 P3 C14 -41.91(5)
C1 Ru1 P3 C14 136.78(5)
P2 Ru1 P3 C14 49.03(5)
P1 Ru1 P3 C14 -29.13(16)
P4 Ru1 P3 C14 -132.09(5)
C2 Ru1 P3 C15 -169.29(5)
C1 Ru1 P3 C15 9.39(5)
P2 Ru1 P3 C15 -78.35(4)
P1 Ru1 P3 C15 -156.51(14)
P4 Ru1 P3 C15 100.53(4)
C2 Ru1 P3 C16 73.51(4)
C1 Ru1 P3 C16 -107.80(5)
P2 Ru1 P3 C16 164.45(4)
P1 Ru1 P3 C16 86.29(15)
P4 Ru1 P3 C16 -16.67(4)
C2 Ru1 P4 C19 147.43(6)
C1 Ru1 P4 C19 -31.98(6)
P2 Ru1 P4 C19 -68.4(4)
P1 Ru1 P4 C19 57.93(6)
P3 Ru1 P4 C19 -125.83(6)
C2 Ru1 P4 C18 21.34(5)
C1 Ru1 P4 C18 -158.07(5)
P2 Ru1 P4 C18 165.6(4)
P1 Ru1 P4 C18 -68.16(5)
P3 Ru1 P4 C18 108.08(5)
C2 Ru1 P4 C17 -94.21(4)
C1 Ru1 P4 C17 86.39(5)
P2 Ru1 P4 C17 50.0(4)
P1 Ru1 P4 C17 176.30(4)
P3 Ru1 P4 C17 -7.47(4)
C1 Ru1 C2 C3 -56(5)
P2 Ru1 C2 C3 -31(4)
P1 Ru1 C2 C3 -116(4)
P3 Ru1 C2 C3 63(4)
P4 Ru1 C2 C3 148(4)
Ru1 C2 C3 C4 89(6)
C2 C3 C4 C5 5(4)
C2 C3 C4 C6 -118(4)
C2 C3 C4 C7 123(4)
C8 P1 C10 C11 163.84(9)
C9 P1 C10 C11 -91.79(9)
Ru1 P1 C10 C11 36.48(10)
P1 C10 C11 P2 -48.58(11)
C12 P2 C11 C10 -85.76(10)
C13 P2 C11 C10 169.14(9)
Ru1 P2 C11 C10 40.94(10)
C14 P3 C16 C17 170.81(7)
C15 P3 C16 C17 -85.51(8)
Ru1 P3 C16 C17 43.63(7)
P3 C16 C17 P4 -50.13(8)
C19 P4 C17 C16 166.99(7)
C18 P4 C17 C16 -90.10(8)
Ru1 P4 C17 C16 35.90(7)
